data_4341826
loop_
_publ_author_name
'Shaffer, David W.'
'Johnson, Samantha I.'
'Rheingold, Arnold L.'
'Ziller, Joseph W.'
'Goddard, 3rd, William A'
'Nielsen, Robert J.'
'Yang, Jenny Y.'

_publ_section_title
;
 Reactivity of a Series of Isostructural Cobalt Pincer Complexes with CO2,
 CO, and H(+)
;
_journal_name_full 'Inorganic chemistry'
_journal_page_first 141203160549001
_journal_paper_doi 10.1021/ic5021725
_journal_year 2014
_chemical_formula_sum 'C26 H46 B Co F4 N P2'
_chemical_formula_weight 580.32
_chemical_name_systematic
; 
 ? 
;
_space_group_crystal_system triclinic
_space_group_IT_number 2
_space_group_name_Hall '-P 1'
_space_group_name_H-M_alt 'P -1'
_symmetry_space_group_name_Hall '-P 1'
_symmetry_space_group_name_H-M 'P -1'
_atom_sites_solution_hydrogens geom
_atom_sites_solution_primary direct
_atom_sites_solution_secondary difmap
_audit_creation_method SHELXL-2014
_cell_angle_alpha 90.5946(19)
_cell_angle_beta 93.9705(17)
_cell_angle_gamma 90.0638(17)
_cell_formula_units_Z 8
_cell_length_a 11.9513(18)
_cell_length_b 15.225(2)
_cell_length_c 32.953(5)
_cell_measurement_reflns_used 9986
_cell_measurement_temperature 133(2)
_cell_measurement_theta_max 26.31
_cell_measurement_theta_min 2.28
_cell_volume 5981.4(15)
_computing_cell_refinement 'Bruker SAINT 8.34a, 2013'
_computing_data_collection 'Bruker APEX2 2014.1-1, 2014'
_computing_data_reduction 'Bruker SAINT 8.34a, 2013'
_computing_molecular_graphics 'Bruker SHELXTL'
_computing_publication_material 'Bruker SHELXTL'
_computing_structure_refinement 'SHELXL-2014 (Sheldrick, 2014)'
_computing_structure_solution 'Bruker SHELXTL 2013/1'
_diffrn_ambient_temperature 133(2)
_diffrn_measured_fraction_theta_full 1.000
_diffrn_measured_fraction_theta_max 0.976
_diffrn_measurement_device_type 'Bruker SMART APEX II CCD'
_diffrn_measurement_method '\f and \w scans'
_diffrn_radiation_type MoK\a
_diffrn_radiation_wavelength 0.71073
_diffrn_reflns_av_R_equivalents 0.0755
_diffrn_reflns_av_unetI/netI 0.1039
_diffrn_reflns_Laue_measured_fraction_full 1.000
_diffrn_reflns_Laue_measured_fraction_max 0.976
_diffrn_reflns_limit_h_max 14
_diffrn_reflns_limit_h_min -14
_diffrn_reflns_limit_k_max 19
_diffrn_reflns_limit_k_min -19
_diffrn_reflns_limit_l_max 41
_diffrn_reflns_limit_l_min -41
_diffrn_reflns_number 63394
_diffrn_reflns_point_group_measured_fraction_full 1.000
_diffrn_reflns_point_group_measured_fraction_max 0.976
_diffrn_reflns_theta_full 25.242
_diffrn_reflns_theta_max 26.372
_diffrn_reflns_theta_min 1.239
_diffrn_source 'fine-focus sealed tube'
_exptl_absorpt_coefficient_mu 0.721
_exptl_absorpt_correction_T_max 0.7454
_exptl_absorpt_correction_T_min 0.6093
_exptl_absorpt_correction_type multi-scan
_exptl_absorpt_process_details 'Bruker SADABS 2012/1'
_exptl_crystal_colour green
_exptl_crystal_density_diffrn 1.289
_exptl_crystal_density_meas ?
_exptl_crystal_density_method not_measured
_exptl_crystal_description prism
_exptl_crystal_F_000 2456
_exptl_crystal_size_max 0.307
_exptl_crystal_size_mid 0.160
_exptl_crystal_size_min 0.064
_refine_diff_density_max 2.817
_refine_diff_density_min -3.823
_refine_diff_density_rms 0.172
_refine_ls_extinction_method none
_refine_ls_goodness_of_fit_ref 1.050
_refine_ls_hydrogen_treatment constr
_refine_ls_matrix_type full
_refine_ls_number_parameters 666
_refine_ls_number_reflns 24252
_refine_ls_number_restraints 72
_refine_ls_restrained_S_all 1.050
_refine_ls_R_factor_all 0.1642
_refine_ls_R_factor_gt 0.1120
_refine_ls_shift/su_max 0.008
_refine_ls_shift/su_mean 0.000
_refine_ls_structure_factor_coef Fsqd
_refine_ls_weighting_details 'w=1/[\s^2^(Fo^2^)+(0.1582P)^2^+47.5895P] where P=(Fo^2^+2Fc^2^)/3'
_refine_ls_weighting_scheme calc
_refine_ls_wR_factor_gt 0.2783
_refine_ls_wR_factor_ref 0.3216
_reflns_Friedel_coverage 0.000
_reflns_number_gt 15841
_reflns_number_total 24252
_reflns_threshold_expression 'I > 2\s(I)'
_cod_data_source_file ic5021725_si_005.cif
_cod_data_source_block jyy16
_cod_depositor_comments
;
The following automatic conversions were performed:

'_exptl_crystal_density_meas' value 'not_measured' was changed to '?'
- the value is perceived as not measured.

Automatic conversion script
Id: cif_fix_values 3008 2015-01-20 13:52:24Z robertas 
;
_cod_original_cell_volume 5981.3(16)
_cod_database_code 4341826
_shelx_space_group_comment
; 
The symmetry employed for this shelxl refinement is uniquely defined 
by the following loop, which should always be used as a source of 
symmetry information in preference to the above space-group names. 
They are only intended as comments. 
;
_shelx_estimated_absorpt_t_min 0.809
_shelx_estimated_absorpt_t_max 0.955
_shelxl_version_number 2014-2

loop_
_space_group_symop_operation_xyz
'x, y, z'
'-x, -y, -z'

loop_
_atom_site_label
_atom_site_type_symbol
_atom_site_fract_x
_atom_site_fract_y
_atom_site_fract_z
_atom_site_U_iso_or_equiv
_atom_site_adp_type
_atom_site_occupancy
_atom_site_site_symmetry_order
_atom_site_calc_flag
_atom_site_refinement_flags_posn
_atom_site_refinement_flags_adp
Co1 Co 0.71007(10) 0.78195(9) 0.12986(4) 0.0230(3) Uani 1 1 d . .
P1 P 0.56094(19) 0.86234(16) 0.11606(9) 0.0233(6) Uani 1 1 d . .
P2 P 0.87095(19) 0.71875(18) 0.14761(8) 0.0220(5) Uani 1 1 d . .
N1 N 0.6656(7) 0.6947(5) 0.0924(3) 0.0238(18) Uiso 1 1 d . .
C1 C 0.7555(8) 0.8729(6) 0.1691(3) 0.0194(19) Uiso 1 1 d . .
C2 C 0.6833(8) 0.9381(7) 0.1810(3) 0.024(2) Uiso 1 1 d . .
C3 C 0.7167(9) 1.0039(7) 0.2077(3) 0.029(2) Uiso 1 1 d . .
H3A H 0.6646 1.0482 0.2139 0.035 Uiso 1 1 calc R U
C4 C 0.8234(9) 1.0074(7) 0.2257(3) 0.028(2) Uiso 1 1 d . .
H4A H 0.8452 1.0525 0.2448 0.034 Uiso 1 1 calc R U
C5 C 0.8974(9) 0.9442(7) 0.2152(3) 0.030(2) Uiso 1 1 d . .
H5A H 0.9711 0.9426 0.2280 0.036 Uiso 1 1 calc R U
C6 C 0.8640(10) 0.8823(8) 0.1858(4) 0.036(3) Uiso 1 1 d . .
C7 C 0.5648(8) 0.9319(7) 0.1618(3) 0.026(2) Uiso 1 1 d . .
H7A H 0.5371 0.9914 0.1545 0.031 Uiso 1 1 calc R U
H7B H 0.5150 0.9069 0.1815 0.031 Uiso 1 1 calc R U
C8 C 0.9463(9) 0.8179(7) 0.1704(3) 0.034(2) Uiso 1 1 d . .
H8A H 0.9996 0.7996 0.1930 0.041 Uiso 1 1 calc R U
H8B H 0.9897 0.8462 0.1495 0.041 Uiso 1 1 calc R U
C9 C 0.6372(8) 0.6419(6) 0.0692(3) 0.022(2) Uiso 1 1 d . .
C10 C 0.6018(9) 0.5757(7) 0.0374(3) 0.027(2) Uiso 1 1 d . .
H10A H 0.5199 0.5709 0.0354 0.040 Uiso 1 1 calc R U
H10B H 0.6347 0.5186 0.0448 0.040 Uiso 1 1 calc R U
H10C H 0.6276 0.5940 0.0112 0.040 Uiso 1 1 calc R U
C11 C 0.5795(10) 0.9376(8) 0.0724(4) 0.041(3) Uiso 1 1 d . .
C12 C 0.6802(11) 0.9966(9) 0.0853(4) 0.048(3) Uiso 1 1 d . .
H12A H 0.6987 1.0329 0.0623 0.071 Uiso 1 1 calc R U
H12B H 0.7448 0.9600 0.0938 0.071 Uiso 1 1 calc R U
H12C H 0.6614 1.0347 0.1080 0.071 Uiso 1 1 calc R U
C13 C 0.4787(11) 0.9979(9) 0.0613(4) 0.046(3) Uiso 1 1 d . .
H13A H 0.5013 1.0437 0.0429 0.070 Uiso 1 1 calc R U
H13B H 0.4533 1.0251 0.0861 0.070 Uiso 1 1 calc R U
H13C H 0.4176 0.9631 0.0479 0.070 Uiso 1 1 calc R U
C14 C 0.6089(11) 0.8835(9) 0.0355(4) 0.044(3) Uiso 1 1 d . .
H14A H 0.6549 0.9190 0.0183 0.067 Uiso 1 1 calc R U
H14B H 0.5399 0.8656 0.0198 0.067 Uiso 1 1 calc R U
H14C H 0.6510 0.8312 0.0445 0.067 Uiso 1 1 calc R U
C15 C 0.4158(9) 0.8126(7) 0.1139(3) 0.027(2) Uiso 1 1 d . .
C16 C 0.3855(9) 0.7707(7) 0.0719(3) 0.031(2) Uiso 1 1 d . .
H16A H 0.3188 0.7336 0.0733 0.047 Uiso 1 1 calc R U
H16B H 0.4484 0.7347 0.0638 0.047 Uiso 1 1 calc R U
H16C H 0.3701 0.8170 0.0519 0.047 Uiso 1 1 calc R U
C17 C 0.3250(10) 0.8801(8) 0.1239(4) 0.039(3) Uiso 1 1 d . .
H17A H 0.2535 0.8497 0.1264 0.058 Uiso 1 1 calc R U
H17B H 0.3163 0.9233 0.1021 0.058 Uiso 1 1 calc R U
H17C H 0.3475 0.9102 0.1497 0.058 Uiso 1 1 calc R U
C18 C 0.4221(9) 0.7423(8) 0.1460(3) 0.034(2) Uiso 1 1 d . .
H18A H 0.3461 0.7232 0.1512 0.051 Uiso 1 1 calc R U
H18B H 0.4594 0.7660 0.1712 0.051 Uiso 1 1 calc R U
H18C H 0.4648 0.6921 0.1365 0.051 Uiso 1 1 calc R U
C19 C 0.9687(10) 0.6868(8) 0.1080(4) 0.037(3) Uiso 1 1 d . .
C20 C 0.9349(11) 0.5884(8) 0.0926(4) 0.046(3) Uiso 1 1 d . .
H20A H 0.9735 0.5742 0.0681 0.069 Uiso 1 1 calc R U
H20B H 0.8536 0.5850 0.0864 0.069 Uiso 1 1 calc R U
H20C H 0.9571 0.5464 0.1140 0.069 Uiso 1 1 calc R U
C21 C 0.9468(10) 0.7426(8) 0.0712(4) 0.043(3) Uiso 1 1 d . .
H21A H 0.9999 0.7272 0.0509 0.064 Uiso 1 1 calc R U
H21B H 0.9561 0.8047 0.0789 0.064 Uiso 1 1 calc R U
H21C H 0.8700 0.7325 0.0597 0.064 Uiso 1 1 calc R U
C22 C 1.0899(8) 0.6845(7) 0.1227(3) 0.026(2) Uiso 1 1 d . .
H22A H 1.1343 0.6623 0.1009 0.040 Uiso 1 1 calc R U
H22B H 1.0997 0.6457 0.1462 0.040 Uiso 1 1 calc R U
H22C H 1.1152 0.7438 0.1307 0.040 Uiso 1 1 calc R U
C23 C 0.8627(10) 0.6399(8) 0.1896(3) 0.035(3) Uiso 1 1 d . .
C24 C 0.7725(9) 0.5694(7) 0.1762(3) 0.034(2) Uiso 1 1 d . .
H24A H 0.7998 0.5328 0.1543 0.051 Uiso 1 1 calc R U
H24B H 0.7029 0.5986 0.1664 0.051 Uiso 1 1 calc R U
H24C H 0.7582 0.5324 0.1994 0.051 Uiso 1 1 calc R U
C25 C 0.8113(10) 0.6939(8) 0.2240(4) 0.038(3) Uiso 1 1 d . .
H25A H 0.7910 0.6542 0.2456 0.057 Uiso 1 1 calc R U
H25B H 0.7441 0.7245 0.2129 0.057 Uiso 1 1 calc R U
H25C H 0.8663 0.7369 0.2353 0.057 Uiso 1 1 calc R U
C26 C 0.9722(10) 0.5971(8) 0.2042(4) 0.039(3) Uiso 1 1 d . .
H26A H 1.0016 0.5632 0.1819 0.059 Uiso 1 1 calc R U
H26B H 0.9594 0.5579 0.2269 0.059 Uiso 1 1 calc R U
H26C H 1.0266 0.6426 0.2134 0.059 Uiso 1 1 calc R U
Co2 Co 1.29913(10) 0.26054(9) 0.36719(4) 0.0211(3) Uani 1 1 d . .
P3 P 1.44339(19) 0.34659(16) 0.38348(8) 0.0208(5) Uani 1 1 d . .
P4 P 1.13885(19) 0.19404(18) 0.35055(8) 0.0234(6) Uani 1 1 d . .
N2 N 1.3418(6) 0.1797(5) 0.4064(2) 0.0182(16) Uiso 1 1 d . .
C27 C 1.2568(7) 0.3423(6) 0.3254(3) 0.0182(19) Uiso 1 1 d . .
C28 C 1.3227(8) 0.4155(7) 0.3192(3) 0.025(2) Uiso 1 1 d . .
C29 C 1.2858(8) 0.4853(7) 0.2942(3) 0.024(2) Uiso 1 1 d . .
H29A H 1.3325 0.5348 0.2907 0.029 Uiso 1 1 calc R U
C30 C 1.1772(9) 0.4799(7) 0.2744(3) 0.031(2) Uiso 1 1 d . .
H30A H 1.1481 0.5273 0.2584 0.037 Uiso 1 1 calc R U
C31 C 1.1131(9) 0.4042(7) 0.2786(3) 0.033(2) Uiso 1 1 d . .
H31A H 1.0403 0.3994 0.2652 0.039 Uiso 1 1 calc R U
C32 C 1.1573(9) 0.3355(7) 0.3027(3) 0.034(2) Uiso 1 1 d . .
C33 C 1.4387(9) 0.4176(7) 0.3395(3) 0.031(2) Uiso 1 1 d . .
H33A H 1.4587 0.4784 0.3482 0.037 Uiso 1 1 calc R U
H33B H 1.4934 0.3972 0.3203 0.037 Uiso 1 1 calc R U
C34 C 1.0944(9) 0.2482(7) 0.3031(3) 0.031(2) Uiso 1 1 d . .
H34A H 1.1124 0.2112 0.2796 0.038 Uiso 1 1 calc R U
H34B H 1.0124 0.2584 0.3016 0.038 Uiso 1 1 calc R U
C35 C 1.3702(8) 0.1308(6) 0.4314(3) 0.0194(19) Uiso 1 1 d . .
C36 C 1.4049(9) 0.0673(7) 0.4624(3) 0.033(2) Uiso 1 1 d . .
H36A H 1.3588 0.0742 0.4856 0.049 Uiso 1 1 calc R U
H36B H 1.4839 0.0770 0.4712 0.049 Uiso 1 1 calc R U
H36C H 1.3954 0.0077 0.4511 0.049 Uiso 1 1 calc R U
C37 C 1.5888(9) 0.2988(7) 0.3859(3) 0.027(2) Uiso 1 1 d . .
C38 C 1.5835(10) 0.2293(8) 0.3515(4) 0.036(3) Uiso 1 1 d . .
H38A H 1.6550 0.1978 0.3518 0.054 Uiso 1 1 calc R U
H38B H 1.5691 0.2582 0.3252 0.054 Uiso 1 1 calc R U
H38C H 1.5229 0.1875 0.3555 0.054 Uiso 1 1 calc R U
C39 C 1.6202(8) 0.2558(7) 0.4258(3) 0.028(2) Uiso 1 1 d . .
H39A H 1.6929 0.2265 0.4245 0.042 Uiso 1 1 calc R U
H39B H 1.5629 0.2123 0.4315 0.042 Uiso 1 1 calc R U
H39C H 1.6254 0.3004 0.4475 0.042 Uiso 1 1 calc R U
C40 C 1.6812(9) 0.3677(7) 0.3777(3) 0.032(2) Uiso 1 1 d . .
H40A H 1.7548 0.3392 0.3795 0.049 Uiso 1 1 calc R U
H40B H 1.6804 0.4152 0.3980 0.049 Uiso 1 1 calc R U
H40C H 1.6663 0.3920 0.3504 0.049 Uiso 1 1 calc R U
C41 C 1.4242(9) 0.4212(7) 0.4282(3) 0.032(2) Uiso 1 1 d . .
C42 C 1.3188(10) 0.4783(8) 0.4158(4) 0.041(3) Uiso 1 1 d . .
H42A H 1.2991 0.5138 0.4392 0.061 Uiso 1 1 calc R U
H42B H 1.2557 0.4398 0.4071 0.061 Uiso 1 1 calc R U
H42C H 1.3355 0.5170 0.3934 0.061 Uiso 1 1 calc R U
C43 C 1.5204(10) 0.4828(8) 0.4399(4) 0.042(3) Uiso 1 1 d . .
H43A H 1.4943 0.5303 0.4571 0.064 Uiso 1 1 calc R U
H43B H 1.5488 0.5076 0.4153 0.064 Uiso 1 1 calc R U
H43C H 1.5806 0.4503 0.4548 0.064 Uiso 1 1 calc R U
C44 C 1.3959(10) 0.3657(8) 0.4647(4) 0.037(3) Uiso 1 1 d . .
H44A H 1.3887 0.4042 0.4884 0.056 Uiso 1 1 calc R U
H44B H 1.4560 0.3231 0.4708 0.056 Uiso 1 1 calc R U
H44C H 1.3251 0.3345 0.4583 0.056 Uiso 1 1 calc R U
C45 C 1.1427(9) 0.0726(7) 0.3345(3) 0.027(2) Uiso 1 1 d . .
C46 C 1.2515(9) 0.0642(8) 0.3134(4) 0.036(3) Uiso 1 1 d . .
H46A H 1.2647 0.0023 0.3069 0.054 Uiso 1 1 calc R U
H46B H 1.3139 0.0865 0.3315 0.054 Uiso 1 1 calc R U
H46C H 1.2461 0.0983 0.2883 0.054 Uiso 1 1 calc R U
C47 C 1.1447(10) 0.0144(7) 0.3713(3) 0.035(3) Uiso 1 1 d . .
H47A H 1.1554 -0.0468 0.3629 0.052 Uiso 1 1 calc R U
H47B H 1.0735 0.0199 0.3842 0.052 Uiso 1 1 calc R U
H47C H 1.2065 0.0323 0.3907 0.052 Uiso 1 1 calc R U
C48 C 1.0454(9) 0.0458(8) 0.3040(3) 0.034(3) Uiso 1 1 d . .
H48A H 1.0617 -0.0113 0.2918 0.051 Uiso 1 1 calc R U
H48B H 1.0362 0.0899 0.2826 0.051 Uiso 1 1 calc R U
H48C H 0.9761 0.0417 0.3182 0.051 Uiso 1 1 calc R U
C49 C 1.0286(9) 0.2120(7) 0.3864(3) 0.033(2) Uiso 1 1 d . .
C50 C 1.0691(11) 0.1920(9) 0.4292(4) 0.043(3) Uiso 1 1 d . .
H50A H 1.0073 0.1994 0.4470 0.065 Uiso 1 1 calc R U
H50B H 1.1303 0.2323 0.4380 0.065 Uiso 1 1 calc R U
H50C H 1.0963 0.1314 0.4307 0.065 Uiso 1 1 calc R U
C51 C 1.0071(11) 0.3137(8) 0.3865(4) 0.044(3) Uiso 1 1 d . .
H51A H 0.9482 0.3275 0.4048 0.066 Uiso 1 1 calc R U
H51B H 0.9835 0.3326 0.3589 0.066 Uiso 1 1 calc R U
H51C H 1.0763 0.3444 0.3960 0.066 Uiso 1 1 calc R U
C52 C 0.9144(9) 0.1700(8) 0.3748(3) 0.034(3) Uiso 1 1 d . .
H52A H 0.8589 0.1928 0.3927 0.051 Uiso 1 1 calc R U
H52B H 0.9200 0.1061 0.3776 0.051 Uiso 1 1 calc R U
H52C H 0.8910 0.1843 0.3465 0.051 Uiso 1 1 calc R U
Co3 Co 0.24062(9) 1.25635(8) 0.12493(4) 0.0183(3) Uani 1 1 d . .
P5 P 0.09632(19) 1.16717(17) 0.11694(8) 0.0208(5) Uani 1 1 d . .
P6 P 0.38682(19) 1.34066(17) 0.14171(8) 0.0218(5) Uani 1 1 d . .
N3 N 0.1884(7) 1.3273(5) 0.0829(2) 0.0223(18) Uiso 1 1 d . .
C53 C 0.2959(7) 1.1819(5) 0.1687(2) 0.0106(16) Uiso 1 1 d . .
C54 C 0.2490(8) 1.1002(6) 0.1739(3) 0.021(2) Uiso 1 1 d . .
C55 C 0.2931(9) 1.0422(7) 0.2034(3) 0.031(2) Uiso 1 1 d . .
H55A H 0.2573 0.9874 0.2072 0.037 Uiso 1 1 calc R U
C56 C 0.3895(9) 1.0651(7) 0.2273(3) 0.030(2) Uiso 1 1 d . .
H56A H 0.4244 1.0245 0.2458 0.036 Uiso 1 1 calc R U
C57 C 0.4330(9) 1.1479(7) 0.2233(3) 0.030(2) Uiso 1 1 d . .
H57A H 0.4963 1.1662 0.2403 0.036 Uiso 1 1 calc R U
C58 C 0.3852(8) 1.2049(7) 0.1945(3) 0.024(2) Uiso 1 1 d . .
C59 C 0.1544(8) 1.0705(7) 0.1451(3) 0.027(2) Uiso 1 1 d . .
H59A H 0.0952 1.0429 0.1603 0.032 Uiso 1 1 calc R U
H59B H 0.1814 1.0265 0.1257 0.032 Uiso 1 1 calc R U
C60 C 0.4275(9) 1.2980(7) 0.1921(3) 0.029(2) Uiso 1 1 d . .
H60A H 0.5102 1.2992 0.1969 0.035 Uiso 1 1 calc R U
H60B H 0.3950 1.3349 0.2132 0.035 Uiso 1 1 calc R U
C61 C 0.1500(9) 1.3720(7) 0.0570(3) 0.027(2) Uiso 1 1 d . .
C62 C 0.1004(9) 1.4281(7) 0.0257(3) 0.034(3) Uiso 1 1 d . .
H62A H 0.1304 1.4129 -0.0004 0.051 Uiso 1 1 calc R U
H62B H 0.1182 1.4896 0.0326 0.051 Uiso 1 1 calc R U
H62C H 0.0188 1.4200 0.0236 0.051 Uiso 1 1 calc R U
C63 C 0.0518(9) 1.1181(7) 0.0657(3) 0.027(2) Uiso 1 1 d . .
C64 C -0.0256(9) 1.1789(7) 0.0413(3) 0.030(2) Uiso 1 1 d . .
H64A H -0.0291 1.1613 0.0126 0.045 Uiso 1 1 calc R U
H64B H 0.0027 1.2393 0.0443 0.045 Uiso 1 1 calc R U
H64C H -0.1009 1.1758 0.0514 0.045 Uiso 1 1 calc R U
C65 C 0.1636(10) 1.1103(8) 0.0434(4) 0.039(3) Uiso 1 1 d . .
H65A H 0.1461 1.0932 0.0149 0.058 Uiso 1 1 calc R U
H65B H 0.2120 1.0658 0.0568 0.058 Uiso 1 1 calc R U
H65C H 0.2024 1.1671 0.0446 0.058 Uiso 1 1 calc R U
C66 C -0.0015(10) 1.0281(8) 0.0667(4) 0.038(3) Uiso 1 1 d . .
H66A H -0.0232 1.0082 0.0389 0.057 Uiso 1 1 calc R U
H66B H -0.0682 1.0311 0.0824 0.057 Uiso 1 1 calc R U
H66C H 0.0523 0.9866 0.0795 0.057 Uiso 1 1 calc R U
C67 C -0.0266(8) 1.2058(7) 0.1450(3) 0.025(2) Uiso 1 1 d . .
C68 C -0.0626(9) 1.2976(7) 0.1308(3) 0.032(2) Uiso 1 1 d . .
H68A H -0.1245 1.3180 0.1464 0.048 Uiso 1 1 calc R U
H68B H -0.0871 1.2953 0.1018 0.048 Uiso 1 1 calc R U
H68C H 0.0009 1.3382 0.1351 0.048 Uiso 1 1 calc R U
C69 C -0.1300(10) 1.1433(8) 0.1408(4) 0.036(3) Uiso 1 1 d . .
H69A H -0.1855 1.1625 0.1595 0.054 Uiso 1 1 calc R U
H69B H -0.1061 1.0833 0.1474 0.054 Uiso 1 1 calc R U
H69C H -0.1634 1.1447 0.1128 0.054 Uiso 1 1 calc R U
C70 C 0.0134(9) 1.2116(7) 0.1906(3) 0.032(2) Uiso 1 1 d . .
H70A H -0.0471 1.2353 0.2060 0.048 Uiso 1 1 calc R U
H70B H 0.0789 1.2504 0.1941 0.048 Uiso 1 1 calc R U
H70C H 0.0336 1.1529 0.2005 0.048 Uiso 1 1 calc R U
C71 C 0.5132(9) 1.3245(7) 0.1115(3) 0.028(2) Uiso 1 1 d . .
C72 C 0.4746(9) 1.3362(8) 0.0669(3) 0.034(3) Uiso 1 1 d . .
H72A H 0.5376 1.3250 0.0500 0.052 Uiso 1 1 calc R U
H72B H 0.4478 1.3964 0.0626 0.052 Uiso 1 1 calc R U
H72C H 0.4137 1.2948 0.0593 0.052 Uiso 1 1 calc R U
C73 C 0.6117(10) 1.3808(8) 0.1236(4) 0.041(3) Uiso 1 1 d . .
H73A H 0.6668 1.3759 0.1031 0.061 Uiso 1 1 calc R U
H73B H 0.6456 1.3615 0.1500 0.061 Uiso 1 1 calc R U
H73C H 0.5875 1.4420 0.1259 0.061 Uiso 1 1 calc R U
C74 C 0.5471(10) 1.2253(8) 0.1170(4) 0.037(3) Uiso 1 1 d . .
H74A H 0.5972 1.2082 0.0960 0.056 Uiso 1 1 calc R U
H74B H 0.4796 1.1885 0.1145 0.056 Uiso 1 1 calc R U
H74C H 0.5857 1.2174 0.1440 0.056 Uiso 1 1 calc R U
C75 C 0.3590(9) 1.4602(7) 0.1513(3) 0.030(2) Uiso 1 1 d . .
C76 C 0.3556(9) 1.5134(7) 0.1124(3) 0.029(2) Uiso 1 1 d . .
H76A H 0.3266 1.5723 0.1176 0.044 Uiso 1 1 calc R U
H76B H 0.3064 1.4840 0.0913 0.044 Uiso 1 1 calc R U
H76C H 0.4314 1.5180 0.1030 0.044 Uiso 1 1 calc R U
C77 C 0.2418(9) 1.4630(7) 0.1676(3) 0.032(2) Uiso 1 1 d . .
H77A H 0.2212 1.5242 0.1729 0.048 Uiso 1 1 calc R U
H77B H 0.2423 1.4298 0.1929 0.048 Uiso 1 1 calc R U
H77C H 0.1872 1.4369 0.1474 0.048 Uiso 1 1 calc R U
C78 C 0.4421(9) 1.5022(8) 0.1838(3) 0.035(3) Uiso 1 1 d . .
H78A H 0.4238 1.5645 0.1872 0.053 Uiso 1 1 calc R U
H78B H 0.5186 1.4968 0.1751 0.053 Uiso 1 1 calc R U
H78C H 0.4368 1.4721 0.2097 0.053 Uiso 1 1 calc R U
Co4 Co 1.76948(9) 0.74473(8) 0.37536(4) 0.0163(3) Uani 1 1 d . .
P7 P 1.91390(19) 0.65747(15) 0.38548(8) 0.0183(5) Uani 1 1 d . .
P8 P 1.62077(19) 0.82319(16) 0.35801(8) 0.0187(5) Uani 1 1 d . .
N4 N 1.8239(6) 0.8230(5) 0.4141(2) 0.0198(17) Uiso 1 1 d . .
C79 C 1.7148(6) 0.6607(5) 0.3338(2) 0.0088(16) Uiso 1 1 d . .
C80 C 1.7639(8) 0.5790(6) 0.3297(3) 0.0194(19) Uiso 1 1 d . .
C81 C 1.7228(8) 0.5197(7) 0.3001(3) 0.024(2) Uiso 1 1 d . .
H81A H 1.7601 0.4652 0.2968 0.029 Uiso 1 1 calc R U
C82 C 1.6292(8) 0.5389(6) 0.2756(3) 0.023(2) Uiso 1 1 d . .
H82A H 1.5992 0.4965 0.2565 0.027 Uiso 1 1 calc R U
C83 C 1.5784(8) 0.6198(6) 0.2785(3) 0.023(2) Uiso 1 1 d . .
H83A H 1.5140 0.6340 0.2613 0.028 Uiso 1 1 calc R U
C84 C 1.6234(8) 0.6801(6) 0.3073(3) 0.021(2) Uiso 1 1 d . .
C85 C 1.8596(8) 0.5573(6) 0.3590(3) 0.021(2) Uiso 1 1 d . .
H85A H 1.9201 0.5294 0.3443 0.025 Uiso 1 1 calc R U
H85B H 1.8349 0.5150 0.3792 0.025 Uiso 1 1 calc R U
C86 C 1.5783(8) 0.7723(6) 0.3078(3) 0.025(2) Uiso 1 1 d . .
H86A H 1.4955 0.7714 0.3034 0.030 Uiso 1 1 calc R U
H86B H 1.6089 0.8068 0.2857 0.030 Uiso 1 1 calc R U
C87 C 1.8613(9) 0.8741(7) 0.4383(3) 0.028(2) Uiso 1 1 d . .
C88 C 1.9113(10) 0.9392(8) 0.4661(4) 0.038(3) Uiso 1 1 d . .
H88A H 1.9929 0.9315 0.4685 0.056 Uiso 1 1 calc R U
H88B H 1.8816 0.9324 0.4929 0.056 Uiso 1 1 calc R U
H88C H 1.8933 0.9981 0.4558 0.056 Uiso 1 1 calc R U
C89 C 2.0393(8) 0.6900(6) 0.3578(3) 0.023(2) Uiso 1 1 d . .
C90 C 1.9998(9) 0.6926(8) 0.3129(3) 0.035(3) Uiso 1 1 d . .
H90A H 2.0481 0.7323 0.2987 0.052 Uiso 1 1 calc R U
H90B H 1.9223 0.7137 0.3101 0.052 Uiso 1 1 calc R U
H90C H 2.0035 0.6334 0.3011 0.052 Uiso 1 1 calc R U
C91 C 2.1391(9) 0.6283(8) 0.3636(4) 0.035(3) Uiso 1 1 d . .
H91A H 2.2001 0.6493 0.3478 0.052 Uiso 1 1 calc R U
H91B H 2.1167 0.5691 0.3542 0.052 Uiso 1 1 calc R U
H91C H 2.1647 0.6266 0.3925 0.052 Uiso 1 1 calc R U
C92 C 2.0750(9) 0.7834(7) 0.3709(3) 0.033(2) Uiso 1 1 d . .
H92A H 2.1389 0.8015 0.3558 0.049 Uiso 1 1 calc R U
H92B H 2.0966 0.7846 0.4001 0.049 Uiso 1 1 calc R U
H92C H 2.0123 0.8238 0.3650 0.049 Uiso 1 1 calc R U
C93 C 1.9539(9) 0.6190(7) 0.4386(3) 0.027(2) Uiso 1 1 d . .
C94 C 2.0322(9) 0.6841(7) 0.4623(3) 0.031(2) Uiso 1 1 d . .
H94A H 2.0451 0.6645 0.4905 0.047 Uiso 1 1 calc R U
H94B H 1.9976 0.7424 0.4620 0.047 Uiso 1 1 calc R U
H94C H 2.1039 0.6869 0.4497 0.047 Uiso 1 1 calc R U
C95 C 1.8432(9) 0.6144(7) 0.4598(3) 0.031(2) Uiso 1 1 d . .
H95A H 1.8572 0.5881 0.4867 0.046 Uiso 1 1 calc R U
H95B H 1.7889 0.5783 0.4434 0.046 Uiso 1 1 calc R U
H95C H 1.8132 0.6737 0.4629 0.046 Uiso 1 1 calc R U
C96 C 2.0088(9) 0.5270(7) 0.4391(3) 0.030(2) Uiso 1 1 d . .
H96A H 2.0383 0.5136 0.4668 0.045 Uiso 1 1 calc R U
H96B H 2.0702 0.5262 0.4209 0.045 Uiso 1 1 calc R U
H96C H 1.9526 0.4828 0.4299 0.045 Uiso 1 1 calc R U
C97 C 1.6428(8) 0.9417(7) 0.3454(3) 0.026(2) Uiso 1 1 d . .
C98 C 1.6481(10) 0.9988(7) 0.3841(3) 0.033(2) Uiso 1 1 d . .
H98A H 1.6735 1.0580 0.3778 0.050 Uiso 1 1 calc R U
H98B H 1.7008 0.9728 0.4047 0.050 Uiso 1 1 calc R U
H98C H 1.5734 1.0020 0.3946 0.050 Uiso 1 1 calc R U
C99 C 1.7588(9) 0.9452(8) 0.3272(3) 0.033(2) Uiso 1 1 d . .
H99A H 1.7730 1.0049 0.3179 0.050 Uiso 1 1 calc R U
H99B H 1.7595 0.9041 0.3041 0.050 Uiso 1 1 calc R U
H99C H 1.8174 0.9287 0.3480 0.050 Uiso 1 1 calc R U
C100 C 1.5545(9) 0.9772(8) 0.3135(3) 0.035(3) Uiso 1 1 d . .
H10D H 1.5690 1.0395 0.3089 0.052 Uiso 1 1 calc R U
H10E H 1.4796 0.9703 0.3234 0.052 Uiso 1 1 calc R U
H10F H 1.5587 0.9443 0.2879 0.052 Uiso 1 1 calc R U
C101 C 1.4990(8) 0.8083(6) 0.3901(3) 0.021(2) Uiso 1 1 d . .
C102 C 1.3937(9) 0.8643(7) 0.3779(3) 0.031(2) Uiso 1 1 d . .
H10G H 1.3332 0.8490 0.3952 0.046 Uiso 1 1 calc R U
H10H H 1.3694 0.8525 0.3494 0.046 Uiso 1 1 calc R U
H10I H 1.4121 0.9268 0.3816 0.046 Uiso 1 1 calc R U
C103 C 1.4648(10) 0.7102(7) 0.3866(4) 0.035(3) Uiso 1 1 d . .
H10J H 1.4128 0.6966 0.4074 0.053 Uiso 1 1 calc R U
H10K H 1.5319 0.6734 0.3906 0.053 Uiso 1 1 calc R U
H10L H 1.4282 0.6984 0.3595 0.053 Uiso 1 1 calc R U
C104 C 1.5377(9) 0.8281(8) 0.4352(3) 0.034(3) Uiso 1 1 d . .
H10M H 1.4814 0.8062 0.4529 0.052 Uiso 1 1 calc R U
H10N H 1.5467 0.8916 0.4392 0.052 Uiso 1 1 calc R U
H10O H 1.6095 0.7989 0.4420 0.052 Uiso 1 1 calc R U
B1 B 1.2393(8) -0.1290(7) 0.4932(3) 0.0278(12) Uani 1 1 d D .
F1 F 1.3203(6) -0.0813(5) 0.5156(3) 0.0616(6) Uani 1 1 d D .
F2 F 1.1523(6) -0.1489(6) 0.5180(3) 0.0616(6) Uani 1 1 d D .
F3 F 1.2829(6) -0.2054(5) 0.4775(3) 0.0616(6) Uani 1 1 d D .
F4 F 1.1946(6) -0.0759(5) 0.4616(2) 0.0616(6) Uani 1 1 d D .
B2 B 0.2712(5) 0.7932(4) 0.24815(18) 0.0278(12) Uani 1 1 d D .
F5 F 0.3020(6) 0.7053(4) 0.2495(3) 0.0616(6) Uani 1 1 d D .
F6 F 0.3655(5) 0.8409(5) 0.2393(3) 0.0616(6) Uani 1 1 d D .
F7 F 0.2363(6) 0.8225(5) 0.2853(2) 0.0616(6) Uani 1 1 d D .
F8 F 0.1926(6) 0.8039(6) 0.2156(2) 0.0616(6) Uani 1 1 d D .
B3 B 0.7355(5) 1.2797(4) 0.25355(19) 0.0278(12) Uani 1 1 d D .
F9 F 0.7310(6) 1.2691(6) 0.21157(19) 0.0616(6) Uani 1 1 d D .
F10 F 0.7350(6) 1.1953(4) 0.2690(2) 0.0616(6) Uani 1 1 d D .
F11 F 0.6410(5) 1.3257(5) 0.2638(3) 0.0616(6) Uani 1 1 d D .
F12 F 0.8326(5) 1.3200(5) 0.2702(2) 0.0616(6) Uani 1 1 d D .
B4 B 0.2343(5) 1.6307(4) -0.00819(19) 0.0278(12) Uani 1 1 d D .
F13 F 0.3244(5) 1.5891(5) 0.0124(2) 0.0616(6) Uani 1 1 d D .
F14 F 0.2709(6) 1.7103(4) -0.0227(3) 0.0616(6) Uani 1 1 d D .
F15 F 0.1917(6) 1.5772(5) -0.0400(2) 0.0616(6) Uani 1 1 d D .
F16 F 0.1511(6) 1.6473(6) 0.0183(2) 0.0616(6) Uani 1 1 d D .

loop_
_atom_site_aniso_label
_atom_site_aniso_U_11
_atom_site_aniso_U_22
_atom_site_aniso_U_33
_atom_site_aniso_U_23
_atom_site_aniso_U_13
_atom_site_aniso_U_12
Co1 0.0079(6) 0.0260(7) 0.0343(8) -0.0117(6) -0.0029(5) 0.0054(5)
P1 0.0083(11) 0.0200(12) 0.0414(16) -0.0041(11) 0.0007(10) 0.0003(9)
P2 0.0065(10) 0.0319(14) 0.0273(14) -0.0068(11) 0.0002(9) 0.0045(9)
Co2 0.0080(5) 0.0234(7) 0.0318(8) 0.0071(6) -0.0010(5) -0.0053(5)
P3 0.0083(10) 0.0173(12) 0.0371(15) 0.0052(10) 0.0027(10) -0.0011(9)
P4 0.0071(10) 0.0341(14) 0.0290(14) -0.0004(11) 0.0011(10) -0.0041(10)
Co3 0.0073(5) 0.0211(6) 0.0263(7) 0.0031(5) 0.0006(5) 0.0017(5)
P5 0.0097(10) 0.0231(13) 0.0299(14) 0.0032(10) 0.0034(10) 0.0018(9)
P6 0.0087(10) 0.0280(13) 0.0286(14) 0.0007(11) 0.0002(10) 0.0019(10)
Co4 0.0073(5) 0.0158(6) 0.0255(7) -0.0037(5) 0.0000(5) -0.0013(4)
P7 0.0105(10) 0.0143(11) 0.0301(14) -0.0062(10) 0.0026(10) -0.0015(9)
P8 0.0086(10) 0.0190(12) 0.0286(14) -0.0007(10) 0.0009(9) -0.0011(9)
B1 0.016(2) 0.034(3) 0.033(3) -0.002(3) 0.001(2) 0.001(3)
F1 0.0431(10) 0.0664(13) 0.0759(14) -0.0020(12) 0.0077(9) 0.0019(10)
F2 0.0431(10) 0.0664(13) 0.0759(14) -0.0020(12) 0.0077(9) 0.0019(10)
F3 0.0431(10) 0.0664(13) 0.0759(14) -0.0020(12) 0.0077(9) 0.0019(10)
F4 0.0431(10) 0.0664(13) 0.0759(14) -0.0020(12) 0.0077(9) 0.0019(10)
B2 0.016(2) 0.034(3) 0.033(3) -0.002(3) 0.001(2) 0.001(3)
F5 0.0431(10) 0.0664(13) 0.0759(14) -0.0020(12) 0.0077(9) 0.0019(10)
F6 0.0431(10) 0.0664(13) 0.0759(14) -0.0020(12) 0.0077(9) 0.0019(10)
F7 0.0431(10) 0.0664(13) 0.0759(14) -0.0020(12) 0.0077(9) 0.0019(10)
F8 0.0431(10) 0.0664(13) 0.0759(14) -0.0020(12) 0.0077(9) 0.0019(10)
B3 0.016(2) 0.034(3) 0.033(3) -0.002(3) 0.001(2) 0.001(3)
F9 0.0431(10) 0.0664(13) 0.0759(14) -0.0020(12) 0.0077(9) 0.0019(10)
F10 0.0431(10) 0.0664(13) 0.0759(14) -0.0020(12) 0.0077(9) 0.0019(10)
F11 0.0431(10) 0.0664(13) 0.0759(14) -0.0020(12) 0.0077(9) 0.0019(10)
F12 0.0431(10) 0.0664(13) 0.0759(14) -0.0020(12) 0.0077(9) 0.0019(10)
B4 0.016(2) 0.034(3) 0.033(3) -0.002(3) 0.001(2) 0.001(3)
F13 0.0431(10) 0.0664(13) 0.0759(14) -0.0020(12) 0.0077(9) 0.0019(10)
F14 0.0431(10) 0.0664(13) 0.0759(14) -0.0020(12) 0.0077(9) 0.0019(10)
F15 0.0431(10) 0.0664(13) 0.0759(14) -0.0020(12) 0.0077(9) 0.0019(10)
F16 0.0431(10) 0.0664(13) 0.0759(14) -0.0020(12) 0.0077(9) 0.0019(10)

loop_
_atom_type_symbol
_atom_type_description
_atom_type_scat_dispersion_real
_atom_type_scat_dispersion_imag
_atom_type_scat_source
C C 0.0033 0.0016 'International Tables Vol C Tables 4.2.6.8 and 6.1.1.4'
H H 0.0000 0.0000 'International Tables Vol C Tables 4.2.6.8 and 6.1.1.4'
B B 0.0013 0.0007 'International Tables Vol C Tables 4.2.6.8 and 6.1.1.4'
N N 0.0061 0.0033 'International Tables Vol C Tables 4.2.6.8 and 6.1.1.4'
F F 0.0171 0.0103 'International Tables Vol C Tables 4.2.6.8 and 6.1.1.4'
P P 0.1023 0.0942 'International Tables Vol C Tables 4.2.6.8 and 6.1.1.4'
Co Co 0.3494 0.9721 'International Tables Vol C Tables 4.2.6.8 and 6.1.1.4'

loop_
_geom_angle_atom_site_label_1
_geom_angle_atom_site_label_2
_geom_angle_atom_site_label_3
_geom_angle
N1 Co1 C1 179.6(4)
N1 Co1 P1 93.9(3)
C1 Co1 P1 85.8(3)
N1 Co1 P2 94.0(3)
C1 Co1 P2 86.3(3)
P1 Co1 P2 171.66(12)
C7 P1 C11 106.3(5)
C7 P1 C15 103.2(5)
C11 P1 C15 112.1(5)
C7 P1 Co1 100.1(3)
C11 P1 Co1 111.7(4)
C15 P1 Co1 121.1(3)
C23 P2 C19 115.0(5)
C23 P2 C8 106.0(5)
C19 P2 C8 100.1(5)
C23 P2 Co1 113.5(4)
C19 P2 Co1 120.3(4)
C8 P2 Co1 98.0(4)
C9 N1 Co1 179.1(9)
C6 C1 C2 113.8(9)
C6 C1 Co1 123.3(8)
C2 C1 Co1 122.8(7)
C3 C2 C1 122.6(9)
C3 C2 C7 122.3(9)
C1 C2 C7 115.1(9)
C2 C3 C4 121.7(10)
C5 C4 C3 117.8(10)
C4 C5 C6 119.3(10)
C1 C6 C5 124.3(11)
C1 C6 C8 114.9(10)
C5 C6 C8 120.8(10)
C2 C7 P1 110.2(7)
C6 C8 P2 110.4(8)
N1 C9 C10 177.3(11)
C14 C11 C12 108.1(11)
C14 C11 C13 110.4(11)
C12 C11 C13 107.6(10)
C14 C11 P1 109.3(9)
C12 C11 P1 106.3(9)
C13 C11 P1 114.9(9)
C18 C15 C16 109.7(9)
C18 C15 C17 109.1(9)
C16 C15 C17 109.6(9)
C18 C15 P1 105.0(7)
C16 C15 P1 110.7(7)
C17 C15 P1 112.6(7)
C22 C19 C21 113.0(10)
C22 C19 C20 106.9(9)
C21 C19 C20 104.5(10)
C22 C19 P2 114.8(8)
C21 C19 P2 109.6(8)
C20 C19 P2 107.4(8)
C26 C23 C25 111.7(10)
C26 C23 C24 111.0(9)
C25 C23 C24 105.2(9)
C26 C23 P2 115.8(8)
C25 C23 P2 104.3(8)
C24 C23 P2 108.0(8)
N2 Co2 C27 178.4(4)
N2 Co2 P3 93.1(2)
C27 Co2 P3 87.1(3)
N2 Co2 P4 93.5(2)
C27 Co2 P4 86.5(3)
P3 Co2 P4 170.76(12)
C33 P3 C41 105.4(5)
C33 P3 C37 104.2(5)
C41 P3 C37 111.2(5)
C33 P3 Co2 100.6(4)
C41 P3 Co2 114.1(4)
C37 P3 Co2 119.1(3)
C34 P4 C49 107.7(5)
C34 P4 C45 102.6(5)
C49 P4 C45 110.1(5)
C34 P4 Co2 101.6(4)
C49 P4 Co2 115.0(4)
C45 P4 Co2 118.1(3)
C35 N2 Co2 178.4(8)
C32 C27 C28 117.1(9)
C32 C27 Co2 121.9(7)
C28 C27 Co2 120.8(7)
C27 C28 C29 122.7(9)
C27 C28 C33 117.7(9)
C29 C28 C33 119.6(9)
C28 C29 C30 118.2(9)
C31 C30 C29 119.3(10)
C30 C31 C32 119.4(10)
C27 C32 C31 122.6(10)
C27 C32 C34 117.7(10)
C31 C32 C34 119.6(10)
C28 C33 P3 108.9(7)
C32 C34 P4 107.2(7)
N2 C35 C36 178.7(11)
C39 C37 C38 109.7(9)
C39 C37 C40 108.3(9)
C38 C37 C40 108.9(9)
C39 C37 P3 112.6(7)
C38 C37 P3 104.0(7)
C40 C37 P3 113.2(7)
C43 C41 C44 110.4(10)
C43 C41 C42 107.9(9)
C44 C41 C42 107.4(9)
C43 C41 P3 115.9(8)
C44 C41 P3 109.1(8)
C42 C41 P3 105.7(8)
C47 C45 C46 110.6(9)
C47 C45 C48 109.9(9)
C46 C45 C48 108.2(9)
C47 C45 P4 110.5(7)
C46 C45 P4 103.9(7)
C48 C45 P4 113.4(7)
C50 C49 C52 111.9(10)
C50 C49 C51 104.5(10)
C52 C49 C51 105.4(9)
C50 C49 P4 112.0(8)
C52 C49 P4 116.4(8)
C51 C49 P4 105.4(8)
N3 Co3 C53 179.7(4)
N3 Co3 P5 93.1(3)
C53 Co3 P5 87.0(3)
N3 Co3 P6 93.8(3)
C53 Co3 P6 86.1(3)
P5 Co3 P6 172.20(12)
C59 P5 C67 106.2(5)
C59 P5 C63 102.2(5)
C67 P5 C63 112.2(5)
C59 P5 Co3 99.7(3)
C67 P5 Co3 112.6(3)
C63 P5 Co3 121.2(3)
C60 P6 C75 103.9(5)
C60 P6 C71 105.2(5)
C75 P6 C71 111.7(5)
C60 P6 Co3 100.0(3)
C75 P6 Co3 117.1(4)
C71 P6 Co3 116.5(3)
C61 N3 Co3 176.6(8)
C58 C53 C54 117.0(8)
C58 C53 Co3 122.2(7)
C54 C53 Co3 120.7(6)
C53 C54 C55 121.8(9)
C53 C54 C59 118.9(8)
C55 C54 C59 119.1(9)
C56 C55 C54 119.7(10)
C57 C56 C55 118.3(10)
C56 C57 C58 120.4(10)
C53 C58 C57 122.6(9)
C53 C58 C60 116.9(9)
C57 C58 C60 120.5(9)
C54 C59 P5 108.8(7)
C58 C60 P6 108.9(7)
N3 C61 C62 178.5(12)
C64 C63 C66 109.3(9)
C64 C63 C65 107.9(9)
C66 C63 C65 108.6(9)
C64 C63 P5 111.2(7)
C66 C63 P5 115.0(8)
C65 C63 P5 104.5(7)
C68 C67 C70 108.3(9)
C68 C67 C69 109.1(8)
C70 C67 C69 107.7(8)
C68 C67 P5 110.2(7)
C70 C67 P5 107.0(7)
C69 C67 P5 114.2(7)
C73 C71 C72 111.6(9)
C73 C71 C74 109.1(9)
C72 C71 C74 107.0(9)
C73 C71 P6 115.8(8)
C72 C71 P6 107.2(7)
C74 C71 P6 105.7(7)
C76 C75 C77 108.0(9)
C76 C75 C78 110.1(9)
C77 C75 C78 107.9(9)
C76 C75 P6 112.1(7)
C77 C75 P6 105.0(7)
C78 C75 P6 113.4(8)
N4 Co4 C79 178.8(4)
N4 Co4 P7 92.7(3)
C79 Co4 P7 86.2(2)
N4 Co4 P8 94.1(3)
C79 Co4 P8 86.9(2)
P7 Co4 P8 172.82(11)
C85 P7 C89 104.9(4)
C85 P7 C93 103.5(5)
C89 P7 C93 112.2(5)
C85 P7 Co4 100.4(3)
C89 P7 Co4 114.2(3)
C93 P7 Co4 119.0(3)
C86 P8 C101 106.1(4)
C86 P8 C97 103.2(5)
C101 P8 C97 111.9(4)
C86 P8 Co4 100.1(3)
C101 P8 Co4 115.6(3)
C97 P8 Co4 117.6(3)
C87 N4 Co4 178.1(8)
C84 C79 C80 117.2(8)
C84 C79 Co4 120.9(6)
C80 C79 Co4 121.9(6)
C79 C80 C81 120.9(9)
C79 C80 C85 117.1(8)
C81 C80 C85 121.9(9)
C82 C81 C80 120.6(9)
C81 C82 C83 120.1(9)
C82 C83 C84 118.6(9)
C79 C84 C83 122.4(9)
C79 C84 C86 117.8(8)
C83 C84 C86 119.6(9)
C80 C85 P7 110.4(7)
C84 C86 P8 108.3(7)
N4 C87 C88 176.4(12)
C90 C89 C91 109.4(9)
C90 C89 C92 107.5(9)
C91 C89 C92 109.7(8)
C90 C89 P7 106.1(7)
C91 C89 P7 114.7(7)
C92 C89 P7 109.1(7)
C94 C93 C95 108.2(9)
C94 C93 C96 109.4(9)
C95 C93 C96 109.1(9)
C94 C93 P7 112.0(7)
C95 C93 P7 105.5(7)
C96 C93 P7 112.4(7)
C98 C97 C100 110.7(9)
C98 C97 C99 108.4(9)
C100 C97 C99 108.2(9)
C98 C97 P8 110.6(7)
C100 C97 P8 113.4(7)
C99 C97 P8 105.3(7)
C103 C101 C102 108.0(8)
C103 C101 C104 107.9(9)
C102 C101 C104 109.1(8)
C103 C101 P8 106.9(7)
C102 C101 P8 115.6(7)
C104 C101 P8 109.0(7)
F1 B1 F3 111.5(8)
F1 B1 F2 109.0(8)
F3 B1 F2 110.3(8)
F1 B1 F4 108.2(8)
F3 B1 F4 110.1(8)
F2 B1 F4 107.7(8)
F8 B2 F7 114.4(6)
F8 B2 F5 108.1(6)
F7 B2 F5 111.6(6)
F8 B2 F6 106.7(6)
F7 B2 F6 108.6(6)
F5 B2 F6 107.2(6)
F9 B3 F11 108.6(6)
F9 B3 F12 114.5(6)
F11 B3 F12 110.9(6)
F9 B3 F10 105.4(6)
F11 B3 F10 110.7(6)
F12 B3 F10 106.6(6)
F14 B4 F13 108.7(6)
F14 B4 F15 110.8(6)
F13 B4 F15 109.5(6)
F14 B4 F16 108.5(6)
F13 B4 F16 109.8(6)
F15 B4 F16 109.5(6)

loop_
_geom_bond_atom_site_label_1
_geom_bond_atom_site_label_2
_geom_bond_distance
Co1 N1 1.855(8)
Co1 C1 1.936(9)
Co1 P1 2.188(3)
Co1 P2 2.196(3)
P1 C7 1.830(10)
P1 C11 1.873(13)
P1 C15 1.888(10)
P2 C23 1.849(12)
P2 C19 1.872(12)
P2 C8 1.879(11)
N1 C9 1.139(12)
C1 C6 1.380(15)
C1 C2 1.387(14)
C2 C3 1.366(14)
C2 C7 1.514(14)
C3 C4 1.369(15)
C4 C5 1.366(15)
C5 C6 1.383(16)
C6 C8 1.500(16)
C9 C10 1.485(14)
C11 C14 1.525(17)
C11 C12 1.534(17)
C11 C13 1.541(17)
C15 C18 1.510(15)
C15 C16 1.539(14)
C15 C17 1.546(15)
C19 C22 1.496(15)
C19 C21 1.497(16)
C19 C20 1.619(17)
C23 C26 1.514(16)
C23 C25 1.556(16)
C23 C24 1.559(15)
Co2 N2 1.841(8)
Co2 C27 1.908(9)
Co2 P3 2.198(3)
Co2 P4 2.199(3)
P3 C33 1.814(11)
P3 C41 1.877(12)
P3 C37 1.881(11)
P4 C34 1.822(11)
P4 C49 1.848(11)
P4 C45 1.919(11)
N2 C35 1.150(12)
C27 C32 1.365(14)
C27 C28 1.389(13)
C28 C29 1.405(14)
C28 C33 1.498(14)
C29 C30 1.413(14)
C30 C31 1.396(15)
C31 C32 1.401(15)
C32 C34 1.527(15)
C35 C36 1.453(14)
C37 C39 1.502(14)
C37 C38 1.541(15)
C37 C40 1.561(15)
C41 C43 1.510(16)
C41 C44 1.535(16)
C41 C42 1.564(16)
C45 C47 1.508(15)
C45 C46 1.522(15)
C45 C48 1.535(15)
C49 C50 1.494(16)
C49 C52 1.530(15)
C49 C51 1.569(16)
Co3 N3 1.840(8)
Co3 C53 1.925(8)
Co3 P5 2.193(3)
Co3 P6 2.203(3)
P5 C59 1.857(10)
P5 C67 1.880(10)
P5 C63 1.882(11)
P6 C60 1.824(11)
P6 C75 1.879(11)
P6 C71 1.880(11)
N3 C61 1.166(13)
C53 C58 1.362(13)
C53 C54 1.381(12)
C54 C55 1.397(14)
C54 C59 1.492(14)
C55 C56 1.391(15)
C56 C57 1.375(15)
C57 C58 1.384(14)
C58 C60 1.510(14)
C61 C62 1.443(15)
C63 C64 1.506(14)
C63 C66 1.513(15)
C63 C65 1.572(15)
C67 C68 1.530(14)
C67 C70 1.546(14)
C67 C69 1.557(14)
C71 C73 1.485(15)
C71 C72 1.523(15)
C71 C74 1.573(15)
C75 C76 1.523(15)
C75 C77 1.535(15)
C75 C78 1.542(15)
Co4 N4 1.824(8)
Co4 C79 1.943(8)
Co4 P7 2.189(3)
Co4 P8 2.189(3)
P7 C85 1.843(10)
P7 C89 1.877(10)
P7 C93 1.882(11)
P8 C86 1.859(10)
P8 C101 1.872(10)
P8 C97 1.878(10)
N4 C87 1.174(13)
C79 C84 1.385(12)
C79 C80 1.386(12)
C80 C81 1.387(13)
C80 C85 1.485(13)
C81 C82 1.367(14)
C82 C83 1.379(14)
C83 C84 1.393(13)
C84 C86 1.505(13)
C87 C88 1.444(15)
C89 C90 1.521(14)
C89 C91 1.522(14)
C89 C92 1.533(14)
C93 C94 1.533(14)
C93 C95 1.541(15)
C93 C96 1.547(14)
C97 C98 1.534(15)
C97 C100 1.539(15)
C97 C99 1.550(15)
C101 C103 1.550(14)
C101 C102 1.552(14)
C101 C104 1.553(14)
B1 F1 1.378(10)
B1 F3 1.386(10)
B1 F2 1.400(10)
B1 F4 1.402(11)
B2 F8 1.3884(10)
B2 F7 1.3884(10)
B2 F5 1.3887(10)
B2 F6 1.3888(10)
B3 F9 1.3886(10)
B3 F11 1.3887(10)
B3 F12 1.3888(10)
B3 F10 1.3889(10)
B4 F14 1.3888(10)
B4 F13 1.3890(10)
B4 F15 1.3890(10)
B4 F16 1.3891(10)
